data_4125037
loop_
_publ_author_name
'Hill, Joshua A.'
'Thompson, Amber L.'
'Goodwin, Andrew L.'

_publ_section_title
;
 Dicyanometallates as Model Extended Frameworks.
;
_journal_issue 18
_journal_name_full 'Journal of the American Chemical Society'
_journal_page_first 5886
_journal_page_last 5896
_journal_paper_doi 10.1021/jacs.5b13446
_journal_volume 138
_journal_year 2016
_chemical_formula_moiety 'C14 H12 Ag5 Cd2 N10 O2, C36 H30 N P2'
_chemical_formula_sum 'C50 H42 Ag5 Cd2 N11 O2 P2'
_chemical_formula_weight 1655.04
_chemical_melting_point ?
_chemical_name_systematic
;
bis(triphenylphosphoranylidene)ammonium cadmium dicyanoargentate ethanolate
;
_space_group_IT_number 15
_symmetry_cell_setting monoclinic
_symmetry_space_group_name_Hall '-C 2yc'
_symmetry_space_group_name_H-M 'C 1 2/c 1'
_atom_sites_solution_hydrogens difmap
_atom_sites_solution_primary direct
_audit_creation_date 2015-12-09
_audit_creation_method CRYSTALS_ver_14.61
_cell_angle_alpha 90
_cell_angle_beta 99.310(3)
_cell_angle_gamma 90
_cell_formula_units_Z 4
_cell_length_a 28.5577(8)
_cell_length_b 15.8350(4)
_cell_length_c 13.9531(4)
_cell_measurement_reflns_used 12171
_cell_measurement_temperature 282
_cell_measurement_theta_max 76
_cell_measurement_theta_min 4
_cell_volume 6226.6(3)
_computing_cell_refinement 'CrysAlisPro, (Agilent, 2011)'
_computing_data_collection 'SuperNova, (Oxford Diffraction, 2010)'
_computing_data_reduction CrysAlisPro
_computing_molecular_graphics 'CAMERON (Watkin et al., 1996)'
_computing_publication_material CRYSTALS
_computing_structure_refinement 'CRYSTALS (Betteridge et al., 2003)'
_computing_structure_solution 'SIR92 (Altomare et al., 1994)'
_diffrn_ambient_temperature 282
_diffrn_measured_fraction_theta_full 0.998
_diffrn_measured_fraction_theta_max 0.991
_diffrn_measurement_device Area
_diffrn_measurement_device_type 'Oxford Diffraction SuperNova'
_diffrn_measurement_method \w
_diffrn_radiation_monochromator graphite
_diffrn_radiation_type 'Cu K\a'
_diffrn_radiation_wavelength 1.54180
_diffrn_reflns_av_R_equivalents 0.031
_diffrn_reflns_limit_h_max 34
_diffrn_reflns_limit_h_min -35
_diffrn_reflns_limit_k_max 19
_diffrn_reflns_limit_k_min -19
_diffrn_reflns_limit_l_max 17
_diffrn_reflns_limit_l_min -16
_diffrn_reflns_number 33255
_diffrn_reflns_theta_full 75.175
_diffrn_reflns_theta_max 76.709
_diffrn_reflns_theta_min 3.136
_diffrn_standards_number 0
_exptl_absorpt_coefficient_mu 18.499
_exptl_absorpt_correction_T_max 0.555
_exptl_absorpt_correction_T_min 0.133
_exptl_absorpt_correction_type gaussian
_exptl_absorpt_process_details
; 
CrysAlisPro, Agilent Technologies,
Version 1.171.37.35 (release 13-08-2014 CrysAlis171 .NET)
(compiled Aug 13 2014,18:06:01)
Numerical absorption correction based on gaussian integration over a 
multifaceted crystal model
Empirical absorption correction using spherical harmonics, implemented
in SCALE3 ABSPACK scaling algorithm.
;
_exptl_crystal_colour colourless
_exptl_crystal_density_diffrn 1.765
_exptl_crystal_density_meas ?
_exptl_crystal_density_method 'not measured'
_exptl_crystal_description plate
_exptl_crystal_F_000 3183.995
_exptl_crystal_size_max 0.228
_exptl_crystal_size_mid 0.092
_exptl_crystal_size_min 0.036
_refine_diff_density_max 0.55
_refine_diff_density_min -1.62
_refine_ls_extinction_method None
_refine_ls_goodness_of_fit_ref 0.9580
_refine_ls_hydrogen_treatment constr
_refine_ls_matrix_type full
_refine_ls_number_parameters 547
_refine_ls_number_reflns 6506
_refine_ls_number_restraints 1808
_refine_ls_R_factor_all 0.0452
_refine_ls_R_factor_gt 0.0400
_refine_ls_shift/su_max 0.0069040
_refine_ls_shift/su_mean 0.0001264
_refine_ls_structure_factor_coef Fsqd
_refine_ls_weighting_details
;
 Method= Modified Sheldrick 
 w=1/[\s^2^(F^2^) + ( 0.07P)^2^ +11.24P] 
 ,where P=(max(Fo^2^,0) + 2Fc^2^)/3 
;
_refine_ls_weighting_scheme calc
_refine_ls_wR_factor_all 0.1212
_refine_ls_wR_factor_gt 0.1148
_refine_ls_wR_factor_ref 0.1212
_reflns_limit_h_max 35
_reflns_limit_h_min -35
_reflns_limit_k_max 19
_reflns_limit_k_min 0
_reflns_limit_l_max 17
_reflns_limit_l_min 0
_reflns_number_gt 5585
_reflns_number_total 6506
_reflns_threshold_expression I>2.0\s(I)
_oxford_diffrn_Wilson_B_factor 0.00
_oxford_diffrn_Wilson_scale 0.00
_oxford_refine_ls_r_factor_ref 0.0452
_oxford_refine_ls_scale 1.006(3)
_oxford_reflns_number_all 6506
_oxford_reflns_threshold_expression_ref I>-3.0\s(I)
_oxford_structure_analysis_title 081jah15
_cod_data_source_file ja5b13446_si_001.cif
_cod_data_source_block 3c
_cod_depositor_comments
;
The following automatic conversions were performed:

'_chemical_melting_point' value 'not measured' was changed to '?' -
the value is undefined or not given.

'_exptl_crystal_density_meas' value 'not measured' was changed to '?'
- the value is perceived as not measured.

Automatic conversion script
Id: cif_fix_values 4268 2015-11-12 08:31:59Z antanas 

 Adding full bibliography for 4125033--4125042.cif.
;
_cod_original_sg_symbol_H-M 'C 2/c'
_cod_database_code 4125037

loop_
_symmetry_equiv_pos_as_xyz
x,y,z
-x,-y,-z
x+1/2,y+1/2,z
-x+1/2,-y+1/2,-z
-x,y,-z+1/2
x,-y,z+1/2
-x+1/2,y+1/2,-z+1/2
x+1/2,-y+1/2,z+1/2

loop_
_atom_site_label
_atom_site_type_symbol
_atom_site_fract_x
_atom_site_fract_y
_atom_site_fract_z
_atom_site_U_iso_or_equiv
_atom_site_occupancy
_atom_site_adp_type
_atom_site_refinement_flags_posn
_atom_site_refinement_flags_adp
_atom_site_refinement_flags_occupancy
_atom_site_disorder_assembly
_atom_site_disorder_group
Cd1 Cd 0.684827(10) 0.245678(15) 0.23742(2) 0.0658 1.0000 Uani . . . . .
Ag2 Ag 0.5000 0.20255(5) 0.2500 0.1033 1.0000 Uani S T . . .
Ag3 Ag 0.679015(18) 0.47002(3) 0.52333(3) 0.1034 1.0000 Uani . . . . .
Ag4 Ag 0.789692(18) 0.53548(3) 0.55032(3) 0.1039 1.0000 Uani . . . . .
C5 C 0.5689(2) 0.2043(4) 0.2283(4) 0.0975 1.0000 Uani . . . . .
N6 N 0.60679(15) 0.2090(3) 0.2199(4) 0.1014 1.0000 Uani . . . . .
C7 C 0.6788(2) 0.3698(4) 0.4317(5) 0.1016 1.0000 Uani . . . . .
N8 N 0.6802(2) 0.3181(3) 0.3767(4) 0.1144 1.0000 Uani . . . . .
C9 C 0.6753(2) 0.5736(3) 0.6084(5) 0.0996 1.0000 Uani . . . . .
N10 N 0.6749(2) 0.6319(3) 0.6539(4) 0.1124 1.0000 Uani . . . . .
C11 C 0.79619(18) 0.6317(4) 0.4562(4) 0.0904 1.0000 Uani . . . . .
N12 N 0.80004(16) 0.6802(3) 0.4005(3) 0.0907 1.0000 Uani . . . . .
C13 C 0.7885(2) 0.4311(4) 0.6366(5) 0.1063 1.0000 Uani . . . . .
N14 N 0.7895(2) 0.3732(3) 0.6804(4) 0.1156 1.0000 Uani . . . . .
P15 P 0.53537(4) 0.74174(7) 0.34608(8) 0.0707 1.0000 Uani . . . . .
N16 N 0.5000 0.7379(6) 0.2500 0.1167 1.0000 Uani S T . . .
C20 C 0.5888(2) 0.6856(4) 0.3348(4) 0.0704 0.662(3) Uani D U P 2 1
C21 C 0.58893(19) 0.6168(5) 0.2743(5) 0.0944 0.662(3) Uani D U P 2 1
C22 C 0.6308(2) 0.5748(4) 0.2693(4) 0.1068 0.662(3) Uani D U P 2 1
C23 C 0.67271(19) 0.6025(4) 0.3238(5) 0.1065 0.662(3) Uani D U P 2 1
C24 C 0.67261(19) 0.6715(4) 0.3841(5) 0.1013 0.662(3) Uani D U P 2 1
C25 C 0.6306(3) 0.7128(4) 0.3901(4) 0.0817 0.662(3) Uani D U P 2 1
C30 C 0.5511(4) 0.8458(7) 0.3803(12) 0.0945 0.353(3) Uani D U P 3 1
C31 C 0.5697(4) 0.8898(11) 0.3098(9) 0.1075 0.353(3) Uani D U P 3 1
C32 C 0.5808(3) 0.9742(10) 0.3230(10) 0.1240 0.353(3) Uani D U P 3 1
C33 C 0.5718(3) 1.0153(7) 0.4052(12) 0.1294 0.353(3) Uani D U P 3 1
C34 C 0.5536(3) 0.9712(9) 0.4761(9) 0.1217 0.353(3) Uani D U P 3 1
C35 C 0.5427(3) 0.8867(9) 0.4632(10) 0.1083 0.353(3) Uani D U P 3 1
C40 C 0.5094(3) 0.6993(5) 0.4394(5) 0.0887 0.535(3) Uani D U P 4 1
C41 C 0.5287(2) 0.6333(5) 0.4981(6) 0.1072 0.535(3) Uani D U P 4 1
C42 C 0.5038(3) 0.5991(5) 0.5663(6) 0.1237 0.535(3) Uani D U P 4 1
C43 C 0.4597(3) 0.6316(5) 0.5765(5) 0.1253 0.535(3) Uani D U P 4 1
C44 C 0.4406(2) 0.6984(5) 0.5187(6) 0.1190 0.535(3) Uani D U P 4 1
C45 C 0.4656(3) 0.7328(4) 0.4507(5) 0.1027 0.535(3) Uani D U P 4 1
C220 C 0.5878(5) 0.6831(9) 0.3355(8) 0.0825 0.338(3) Uani D U P 2 2
C221 C 0.5785(3) 0.6061(10) 0.2902(7) 0.0946 0.338(3) Uani D U P 2 2
C222 C 0.6154(4) 0.5557(7) 0.2717(7) 0.1005 0.338(3) Uani D U P 2 2
C223 C 0.6617(4) 0.5822(7) 0.2989(7) 0.1018 0.338(3) Uani D U P 2 2
C224 C 0.6710(4) 0.6591(8) 0.3444(7) 0.0995 0.338(3) Uani D U P 2 2
C225 C 0.6340(6) 0.7093(7) 0.3632(6) 0.0884 0.338(3) Uani D U P 2 2
C230 C 0.5522(2) 0.8498(4) 0.3786(6) 0.0780 0.647(3) Uani D U P 3 2
C231 C 0.5582(2) 0.9071(5) 0.3071(5) 0.1035 0.647(3) Uani D U P 3 2
C232 C 0.5732(3) 0.9882(5) 0.3320(6) 0.1280 0.647(3) Uani D U P 3 2
C233 C 0.5831(2) 1.0114(4) 0.4283(7) 0.1351 0.647(3) Uani D U P 3 2
C234 C 0.5766(2) 0.9544(5) 0.4997(5) 0.1241 0.647(3) Uani D U P 3 2
C235 C 0.5620(2) 0.8731(4) 0.4749(5) 0.1020 0.647(3) Uani D U P 3 2
C240 C 0.5119(3) 0.6908(4) 0.4484(5) 0.0826 0.465(3) Uani D U P 4 2
C241 C 0.5433(3) 0.6488(5) 0.5188(7) 0.0953 0.465(3) Uani D U P 4 2
C242 C 0.5268(3) 0.6102(5) 0.5962(6) 0.1146 0.465(3) Uani D U P 4 2
C243 C 0.4790(4) 0.6145(5) 0.6037(6) 0.1233 0.465(3) Uani D U P 4 2
C244 C 0.4478(3) 0.6578(6) 0.5343(7) 0.1191 0.465(3) Uani D U P 4 2
C245 C 0.4643(3) 0.6965(5) 0.4568(6) 0.1016 0.465(3) Uani D U P 4 2
O501 O 0.7730(10) 0.2690(16) 0.321(2) 0.1497 0.237(2) Uani D U P . 2
C502 C 0.7945(14) 0.342(2) 0.2853(16) 0.1589 0.237(2) Uani D U P . 2
C503 C 0.8221(13) 0.3943(18) 0.363(2) 0.1662 0.237(2) Uani D U P . 2
O511 O 0.7656(8) 0.3037(13) 0.2601(17) 0.1505 0.377(2) Uani D U P . 1
C512 C 0.7922(8) 0.3601(11) 0.3287(19) 0.1613 0.377(2) Uani D U P . 1
C513 C 0.8349(8) 0.3202(16) 0.3872(19) 0.1747 0.377(2) Uani D U P . 1
O521 O 0.7677(7) 0.2791(12) 0.2720(16) 0.1390 0.386(2) Uani D U P . 3
C522 C 0.7996(7) 0.3028(15) 0.3577(12) 0.1540 0.386(2) Uani D U P . 3
C523 C 0.8397(7) 0.3570(16) 0.3379(18) 0.1649 0.386(2) Uani D U P . 3
H211 H 0.5602 0.5982 0.2361 0.1129 0.6556 Uiso DR . . 2 1
H221 H 0.6309 0.5268 0.2284 0.1274 0.6556 Uiso DR . . 2 1
H231 H 0.7016 0.5741 0.3197 0.1269 0.6556 Uiso DR . . 2 1
H241 H 0.7014 0.6906 0.4216 0.1211 0.6556 Uiso DR . . 2 1
H251 H 0.6305 0.7598 0.4323 0.0980 0.6556 Uiso DR . . 2 1
H311 H 0.5748 0.8618 0.2522 0.1285 0.3557 Uiso DR . . 3 1
H321 H 0.5945 1.0039 0.2752 0.1481 0.3557 Uiso DR . . 3 1
H331 H 0.5783 1.0740 0.4130 0.1545 0.3557 Uiso DR . . 3 1
H341 H 0.5486 0.9992 0.5339 0.1458 0.3557 Uiso DR . . 3 1
H351 H 0.5296 0.8568 0.5115 0.1298 0.3557 Uiso DR . . 3 1
H411 H 0.5590 0.6116 0.4916 0.1284 0.5367 Uiso DR . . 4 1
H421 H 0.5169 0.5535 0.6061 0.1483 0.5367 Uiso DR . . 4 1
H431 H 0.4426 0.6081 0.6232 0.1499 0.5367 Uiso DR . . 4 1
H441 H 0.4104 0.7205 0.5256 0.1425 0.5367 Uiso DR . . 4 1
H451 H 0.4528 0.7791 0.4119 0.1231 0.5367 Uiso DR . . 4 1
H2211 H 0.5466 0.5877 0.2716 0.1133 0.3444 Uiso DR . . 2 2
H2221 H 0.6090 0.5029 0.2400 0.1204 0.3444 Uiso DR . . 2 2
H2231 H 0.6871 0.5475 0.2864 0.1217 0.3444 Uiso DR . . 2 2
H2241 H 0.7028 0.6775 0.3631 0.1192 0.3444 Uiso DR . . 2 2
H2251 H 0.6404 0.7619 0.3954 0.1060 0.3444 Uiso DR . . 2 2
H2311 H 0.5520 0.8909 0.2408 0.1241 0.6443 Uiso DR . . 3 2
H2321 H 0.5768 1.0281 0.2828 0.1531 0.6443 Uiso DR . . 3 2
H2331 H 0.5944 1.0666 0.4456 0.1615 0.6443 Uiso DR . . 3 2
H2341 H 0.5823 0.9709 0.5660 0.1484 0.6443 Uiso DR . . 3 2
H2351 H 0.5586 0.8332 0.5242 0.1222 0.6443 Uiso DR . . 3 2
H2411 H 0.5761 0.6465 0.5140 0.1144 0.4633 Uiso DR . . 4 2
H2421 H 0.5482 0.5808 0.6439 0.1374 0.4633 Uiso DR . . 4 2
H2431 H 0.4676 0.5878 0.6565 0.1476 0.4633 Uiso DR . . 4 2
H2441 H 0.4151 0.6610 0.5396 0.1425 0.4633 Uiso DR . . 4 2
H2451 H 0.4430 0.7267 0.4097 0.1220 0.4633 Uiso DR . . 4 2
H5021 H 0.8158 0.3208 0.2452 0.1739 0.237(2) Uiso DR . P . 2
H5022 H 0.7710 0.3756 0.2476 0.1739 0.237(2) Uiso DR . P . 2
H5031 H 0.8364 0.4397 0.3343 0.1804 0.237(2) Uiso DR . P . 2
H5032 H 0.8460 0.3613 0.4013 0.1804 0.237(2) Uiso DR . P . 2
H5033 H 0.8011 0.4161 0.4037 0.1804 0.237(2) Uiso DR . P . 2
H5121 H 0.8023 0.4075 0.2957 0.1787 0.377(2) Uiso DR . P . 1
H5122 H 0.7717 0.3784 0.3718 0.1787 0.377(2) Uiso DR . P . 1
H5131 H 0.8506 0.3599 0.4324 0.1922 0.377(2) Uiso DR . P . 1
H5132 H 0.8559 0.3021 0.3451 0.1922 0.377(2) Uiso DR . P . 1
H5133 H 0.8253 0.2730 0.4213 0.1922 0.377(2) Uiso DR . P . 1
H5221 H 0.8122 0.2534 0.3910 0.1713 0.386(2) Uiso DR . P . 3
H5222 H 0.7821 0.3341 0.3982 0.1713 0.386(2) Uiso DR . P . 3
H5231 H 0.8594 0.3716 0.3972 0.1822 0.386(2) Uiso DR . P . 3
H5232 H 0.8578 0.3264 0.2980 0.1822 0.386(2) Uiso DR . P . 3
H5233 H 0.8277 0.4070 0.3052 0.1822 0.386(2) Uiso DR . P . 3
H5011 H 0.7883 0.2339 0.3722 0.1660 0.237(2) Uiso DR . P . 2
H5111 H 0.7831 0.2863 0.2112 0.1670 0.377(2) Uiso DR . P . 1
H5211 H 0.7830 0.2738 0.2167 0.1567 0.386(2) Uiso DR . P . 3

loop_
_atom_site_aniso_label
_atom_site_aniso_U_11
_atom_site_aniso_U_22
_atom_site_aniso_U_33
_atom_site_aniso_U_23
_atom_site_aniso_U_13
_atom_site_aniso_U_12
Cd1 0.07403(17) 0.05366(15) 0.07285(18) -0.00103(10) 0.02113(13) 0.00084(10)
Ag2 0.0696(3) 0.1217(5) 0.1233(5) 0.0000 0.0298(3) 0.0000
Ag3 0.1270(3) 0.0846(2) 0.1070(3) -0.0319(2) 0.0439(3) -0.0101(2)
Ag4 0.1135(3) 0.0949(3) 0.1005(3) 0.0360(2) 0.0088(2) -0.0061(2)
C5 0.085(3) 0.110(4) 0.102(3) -0.001(3) 0.026(3) -0.006(3)
N6 0.071(2) 0.117(3) 0.122(3) -0.006(3) 0.033(2) -0.011(2)
C7 0.113(3) 0.096(3) 0.100(3) -0.022(3) 0.030(3) -0.007(3)
N8 0.141(4) 0.104(3) 0.103(3) -0.045(3) 0.036(3) -0.010(3)
C9 0.132(4) 0.071(3) 0.103(3) -0.014(3) 0.043(3) -0.006(3)
N10 0.169(4) 0.067(2) 0.112(3) -0.016(2) 0.054(3) -0.006(3)
C11 0.082(3) 0.095(3) 0.093(3) 0.027(3) 0.009(2) -0.010(2)
N12 0.092(2) 0.093(3) 0.089(2) 0.019(2) 0.020(2) -0.010(2)
C13 0.116(4) 0.091(3) 0.110(4) 0.024(3) 0.013(3) 0.008(3)
N14 0.152(4) 0.078(3) 0.114(3) 0.034(3) 0.012(3) 0.013(3)
P15 0.0549(5) 0.0864(7) 0.0680(6) -0.0004(5) 0.0015(4) -0.0005(4)
N16 0.089(3) 0.154(5) 0.093(4) 0.0000 -0.028(3) 0.0000
C20 0.063(3) 0.080(3) 0.067(3) 0.009(3) 0.007(3) 0.004(3)
C21 0.086(3) 0.106(4) 0.095(4) -0.017(3) 0.026(3) 0.000(3)
C22 0.093(4) 0.114(4) 0.119(4) -0.017(4) 0.036(3) 0.010(4)
C23 0.089(3) 0.117(4) 0.116(4) -0.002(4) 0.024(3) 0.018(3)
C24 0.072(3) 0.123(4) 0.109(4) -0.002(4) 0.015(3) 0.021(3)
C25 0.058(3) 0.098(4) 0.089(4) 0.000(3) 0.011(3) 0.009(3)
C30 0.086(4) 0.085(5) 0.109(5) 0.011(5) 0.005(5) 0.016(5)
C31 0.103(4) 0.092(5) 0.125(5) 0.016(4) 0.010(5) 0.016(5)
C32 0.122(4) 0.099(5) 0.146(5) 0.018(5) 0.008(5) 0.009(5)
C33 0.130(5) 0.106(5) 0.145(5) 0.009(5) -0.001(5) 0.008(5)
C34 0.125(5) 0.102(5) 0.131(5) 0.001(4) 0.000(5) 0.015(5)
C35 0.108(4) 0.096(5) 0.117(5) 0.005(4) 0.006(5) 0.015(5)
C40 0.087(4) 0.094(4) 0.089(4) -0.009(4) 0.026(4) -0.017(4)
C41 0.110(4) 0.106(4) 0.112(5) 0.011(4) 0.038(4) -0.017(4)
C42 0.121(4) 0.126(5) 0.131(5) 0.021(4) 0.045(4) -0.020(4)
C43 0.116(4) 0.136(5) 0.129(5) 0.018(4) 0.038(4) -0.015(4)
C44 0.111(4) 0.131(5) 0.125(5) 0.010(4) 0.047(4) -0.014(4)
C45 0.089(4) 0.114(4) 0.112(4) 0.007(4) 0.036(4) -0.018(4)
C220 0.068(4) 0.098(5) 0.085(5) 0.002(5) 0.022(5) 0.000(5)
C221 0.082(4) 0.108(5) 0.100(5) -0.007(5) 0.034(4) 0.001(4)
C222 0.083(4) 0.115(5) 0.111(5) -0.009(5) 0.037(4) 0.000(4)
C223 0.083(4) 0.120(5) 0.107(5) -0.008(5) 0.028(5) 0.006(4)
C224 0.076(4) 0.123(5) 0.105(5) -0.010(5) 0.030(5) 0.010(4)
C225 0.064(4) 0.109(5) 0.098(5) -0.006(4) 0.028(4) 0.002(4)
C230 0.066(3) 0.073(3) 0.093(3) 0.002(3) 0.010(3) 0.000(3)
C231 0.103(4) 0.086(4) 0.121(4) 0.019(3) 0.016(4) 0.000(3)
C232 0.129(4) 0.093(4) 0.160(5) 0.015(4) 0.018(4) -0.008(4)
C233 0.133(4) 0.099(4) 0.165(5) -0.001(4) 0.001(5) -0.003(4)
C234 0.124(4) 0.101(4) 0.140(4) -0.017(4) -0.002(4) -0.006(4)
C235 0.102(4) 0.091(4) 0.109(4) -0.008(3) 0.006(4) -0.004(4)
C240 0.079(4) 0.092(5) 0.082(4) -0.006(4) 0.027(4) -0.016(4)
C241 0.101(4) 0.098(5) 0.090(4) 0.008(4) 0.025(4) -0.016(4)
C242 0.119(4) 0.119(5) 0.111(5) 0.013(4) 0.034(4) -0.019(4)
C243 0.120(4) 0.134(5) 0.124(5) 0.007(4) 0.041(4) -0.017(5)
C244 0.113(4) 0.133(5) 0.120(5) 0.014(5) 0.046(4) -0.021(5)
C245 0.082(4) 0.119(5) 0.110(5) 0.006(4) 0.034(4) -0.022(4)
O501 0.109(5) 0.144(6) 0.192(6) -0.023(5) 0.012(6) -0.013(5)
C502 0.119(4) 0.152(5) 0.200(5) -0.027(5) 0.010(4) -0.023(5)
C503 0.125(5) 0.160(6) 0.207(6) -0.031(5) 0.008(5) -0.023(5)
O511 0.100(4) 0.156(6) 0.193(6) -0.036(5) 0.016(5) -0.026(5)
C512 0.115(4) 0.161(5) 0.202(5) -0.028(5) 0.010(4) -0.029(5)
C513 0.128(5) 0.175(6) 0.216(6) -0.009(5) 0.013(5) -0.020(5)
O521 0.081(4) 0.147(6) 0.186(5) -0.043(5) 0.012(4) -0.022(5)
C522 0.104(4) 0.153(5) 0.196(5) -0.027(5) -0.001(4) -0.020(4)
C523 0.119(5) 0.159(6) 0.211(6) -0.020(5) 0.010(5) -0.022(5)

loop_
_atom_type_symbol
_atom_type_scat_dispersion_real
_atom_type_scat_dispersion_imag
_atom_type_scat_Cromer_Mann_a1
_atom_type_scat_Cromer_Mann_b1
_atom_type_scat_Cromer_Mann_a2
_atom_type_scat_Cromer_Mann_b2
_atom_type_scat_Cromer_Mann_a3
_atom_type_scat_Cromer_Mann_b3
_atom_type_scat_Cromer_Mann_a4
_atom_type_scat_Cromer_Mann_b4
_atom_type_scat_Cromer_Mann_c
_atom_type_scat_source
Cd 0.1185 4.6533 19.2214 0.5946 17.6444 6.9089 4.4610 24.7008 1.6029 87.4825 5.0694 'International Tables Vol C 4.2.6.8 and 6.1.1.4'
Ag 0.1306 4.2820 19.2808 0.6446 16.6885 7.4726 4.8045 24.6605 1.0463 99.8156 5.1790 'International Tables Vol C 4.2.6.8 and 6.1.1.4'
P 0.2955 0.4335 6.4345 1.9067 4.1791 27.1570 1.7800 0.5260 1.4908 68.1645 1.1149 'International Tables Vol C 4.2.6.8 and 6.1.1.4'
N 0.0311 0.0180 12.2126 0.0057 3.1322 9.8933 2.0125 28.9975 1.1663 0.5826 -11.5290 'International Tables Vol C 4.2.6.8 and 6.1.1.4'
C 0.0181 0.0091 2.3100 20.8439 1.0200 10.2075 1.5886 0.5687 0.8650 51.6512 0.2156 'International Tables Vol C 4.2.6.8 and 6.1.1.4'
O 0.0492 0.0322 3.0485 13.2771 2.2868 5.7011 1.5463 0.3239 0.8670 32.9089 0.2508 'International Tables Vol C 4.2.6.8 and 6.1.1.4'
H 0.0000 0.0000 0.4930 10.5109 0.3229 26.1257 0.1402 3.1424 0.0408 57.7998 0.0030 'International Tables Vol C 4.2.6.8 and 6.1.1.4'

loop_
_exptl_crystal_face_index_h
_exptl_crystal_face_index_k
_exptl_crystal_face_index_l
_exptl_crystal_face_perp_dist
_exptl_oxdiff_crystal_face_indexfrac_h
_exptl_oxdiff_crystal_face_indexfrac_k
_exptl_oxdiff_crystal_face_indexfrac_l
_exptl_oxdiff_crystal_face_x
_exptl_oxdiff_crystal_face_y
_exptl_oxdiff_crystal_face_z
-1 10 0 0.0436 -0.9991 10.0001 0.0001 0.2348 0.7847 0.5274
4 -7 -7 0.0728 3.9992 -7.0001 -7.0000 -0.0261 -0.1554 -1.0217
-2 -7 7 0.0950 -2.0005 -7.0000 6.9999 -0.2715 -0.9532 0.2811
2 7 -7 0.0950 2.0005 7.0000 -6.9999 0.2715 0.9532 -0.2811
18 0 0 0.0144 18.0001 -0.0001 -0.0000 0.9341 -0.3034 -0.0657
-18 0 0 0.0214 -18.0001 0.0001 0.0000 -0.9341 0.3034 0.0657
-5 5 8 0.0919 -4.9994 5.0001 8.0000 -0.0784 -0.0455 1.0121
1 -10 0 0.0486 0.9991 -10.0001 -0.0001 -0.2348 -0.7847 -0.5274

loop_
_geom_angle_atom_site_label_1
_geom_angle_site_symmetry_1
_geom_angle_atom_site_label_2
_geom_angle_atom_site_label_3
_geom_angle_site_symmetry_3
_geom_angle
_geom_angle_publ_flag
N12 7_645 Cd1 N14 4_656 87.7(2) yes
N12 7_645 Cd1 N10 6_564 88.86(18) yes
N14 4_656 Cd1 N10 6_564 168.4(2) yes
N12 7_645 Cd1 N6 . 96.24(18) yes
N14 4_656 Cd1 N6 . 94.2(2) yes
N10 6_564 Cd1 N6 . 97.2(2) yes
N12 7_645 Cd1 N8 . 172.08(18) yes
N14 4_656 Cd1 N8 . 92.6(2) yes
N10 6_564 Cd1 N8 . 89.3(2) yes
N6 . Cd1 N8 . 91.6(2) yes
N12 7_645 Cd1 O511 . 88.7(6) yes
N14 4_656 Cd1 O511 . 91.5(5) yes
N10 6_564 Cd1 O511 . 77.4(5) yes
N6 . Cd1 O511 . 172.6(5) yes
N8 . Cd1 O511 . 83.4(6) yes
C5 5_655 Ag2 C5 . 178.5(4) yes
C7 . Ag3 C9 . 176.0(3) yes
C11 . Ag4 C13 . 173.3(3) yes
Ag2 . C5 N6 . 176.0(6) yes
Cd1 . N6 C5 . 163.7(5) yes
Ag3 . C7 N8 . 175.1(6) yes
Cd1 . N8 C7 . 163.5(6) yes
Ag3 . C9 N10 . 177.1(6) yes
Cd1 6_565 N10 C9 . 171.0(6) yes
Ag4 . C11 N12 . 175.4(6) yes
Cd1 7_655 N12 C11 . 162.9(5) yes
Ag4 . C13 N14 . 176.3(7) yes
Cd1 4_656 N14 C13 . 162.4(6) yes
N16 . P15 C20 . 110.6(3) yes
N16 . P15 C30 . 112.1(5) yes
C20 . P15 C30 . 107.8(4) yes
N16 . P15 C40 . 109.7(3) yes
C20 . P15 C40 . 110.3(4) yes
C30 . P15 C40 . 106.3(6) yes
N16 . P15 C30 . 112.1(5) yes
N16 . P15 C40 . 109.7(3) yes
C30 . P15 C40 . 106.3(6) yes
N16 . P15 C220 . 110.3(5) yes
C30 . P15 C220 . 109.3(7) yes
C40 . P15 C220 . 109.1(4) yes
N16 . P15 C20 . 110.6(3) yes
N16 . P15 C40 . 109.7(3) yes
C20 . P15 C40 . 110.3(4) yes
N16 . P15 C230 . 111.3(4) yes
C20 . P15 C230 . 107.1(3) yes
C40 . P15 C230 . 107.8(3) yes
N16 . P15 C40 . 109.7(3) yes
N16 . P15 C220 . 110.3(5) yes
C40 . P15 C220 . 109.1(4) yes
N16 . P15 C230 . 111.3(4) yes
C40 . P15 C230 . 107.8(3) yes
C220 . P15 C230 . 108.6(6) yes
N16 . P15 C20 . 110.6(3) yes
N16 . P15 C30 . 112.1(5) yes
C20 . P15 C30 . 107.8(4) yes
N16 . P15 C240 . 112.6(3) yes
C20 . P15 C240 . 105.6(4) yes
C30 . P15 C240 . 107.9(6) yes
N16 . P15 C30 . 112.1(5) yes
N16 . P15 C220 . 110.3(5) yes
C30 . P15 C220 . 109.3(7) yes
N16 . P15 C240 . 112.6(3) yes
C30 . P15 C240 . 107.9(6) yes
C220 . P15 C240 . 104.4(4) yes
N16 . P15 C20 . 110.6(3) yes
N16 . P15 C230 . 111.3(4) yes
C20 . P15 C230 . 107.1(3) yes
N16 . P15 C240 . 112.6(3) yes
C20 . P15 C240 . 105.6(4) yes
C230 . P15 C240 . 109.3(3) yes
N16 . P15 C220 . 110.3(5) yes
N16 . P15 C230 . 111.3(4) yes
C220 . P15 C230 . 108.6(6) yes
N16 . P15 C240 . 112.6(3) yes
C220 . P15 C240 . 104.4(4) yes
C230 . P15 C240 . 109.3(3) yes
P15 . N16 P15 5_655 175.5(7) yes
P15 . C20 C21 . 122.1(4) yes
P15 . C20 C25 . 117.9(4) yes
C21 . C20 C25 . 119.998(4) yes
C20 . C21 C22 . 119.998(4) yes
C20 . C21 H211 . 120.1 no
C22 . C21 H211 . 119.9 no
C21 . C22 C23 . 119.998(4) yes
C21 . C22 H221 . 120.1 no
C23 . C22 H221 . 119.9 no
C22 . C23 C24 . 119.998(4) yes
C22 . C23 H231 . 120.1 no
C24 . C23 H231 . 119.9 no
C23 . C24 C25 . 119.998(4) yes
C23 . C24 H241 . 120.1 no
C25 . C24 H241 . 119.9 no
C20 . C25 C24 . 119.998(4) yes
C20 . C25 H251 . 119.9 no
C24 . C25 H251 . 120.1 no
P15 . C30 C31 . 113.0(10) yes
P15 . C30 C35 . 126.8(10) yes
C31 . C30 C35 . 119.991(4) yes
C30 . C31 C32 . 119.991(4) yes
C30 . C31 H311 . 119.9 no
C32 . C31 H311 . 120.1 no
C31 . C32 C33 . 119.991(4) yes
C31 . C32 H321 . 119.9 no
C33 . C32 H321 . 120.1 no
C32 . C33 C34 . 119.991(4) yes
C32 . C33 H331 . 119.9 no
C34 . C33 H331 . 120.1 no
C33 . C34 C35 . 119.991(4) yes
C33 . C34 H341 . 119.9 no
C35 . C34 H341 . 120.1 no
C34 . C35 C30 . 119.991(4) yes
C34 . C35 H351 . 119.9 no
C30 . C35 H351 . 120.1 no
P15 . C40 C41 . 123.8(6) yes
P15 . C40 C45 . 116.1(6) yes
C41 . C40 C45 . 119.995(4) yes
C40 . C41 C42 . 119.995(4) yes
C40 . C41 H411 . 120.0 no
C42 . C41 H411 . 120.0 no
C41 . C42 C43 . 119.995(4) yes
C41 . C42 H421 . 120.0 no
C43 . C42 H421 . 120.0 no
C42 . C43 C44 . 119.996(4) yes
C42 . C43 H431 . 120.0 no
C44 . C43 H431 . 120.0 no
C43 . C44 C45 . 119.995(4) yes
C43 . C44 H441 . 120.0 no
C45 . C44 H441 . 120.0 no
C40 . C45 C44 . 119.995(4) yes
C40 . C45 H451 . 120.0 no
C44 . C45 H451 . 120.0 no
P15 . C220 C221 . 113.3(10) yes
P15 . C220 C225 . 126.7(10) yes
C221 . C220 C225 . 119.999(4) yes
C220 . C221 C222 . 119.999(4) yes
C220 . C221 H2211 . 120.1 no
C222 . C221 H2211 . 119.9 no
C221 . C222 C223 . 119.999(4) yes
C221 . C222 H2221 . 120.1 no
C223 . C222 H2221 . 119.9 no
C222 . C223 C224 . 119.999(4) yes
C222 . C223 H2231 . 120.1 no
C224 . C223 H2231 . 119.9 no
C223 . C224 C225 . 119.999(4) yes
C223 . C224 H2241 . 120.1 no
C225 . C224 H2241 . 119.9 no
C224 . C225 C220 . 119.999(4) yes
C224 . C225 H2251 . 120.1 no
C220 . C225 H2251 . 119.9 no
P15 . C230 C231 . 119.9(4) yes
P15 . C230 C235 . 120.0(4) yes
C231 . C230 C235 . 119.991(4) yes
C230 . C231 C232 . 119.991(4) yes
C230 . C231 H2311 . 120.1 no
C232 . C231 H2311 . 119.9 no
C231 . C232 C233 . 119.991(4) yes
C231 . C232 H2321 . 120.1 no
C233 . C232 H2321 . 119.9 no
C232 . C233 C234 . 119.991(4) yes
C232 . C233 H2331 . 120.1 no
C234 . C233 H2331 . 119.9 no
C233 . C234 C235 . 119.991(4) yes
C233 . C234 H2341 . 120.1 no
C235 . C234 H2341 . 119.9 no
C234 . C235 C230 . 119.991(4) yes
C234 . C235 H2351 . 120.1 no
C230 . C235 H2351 . 119.9 no
P15 . C240 C241 . 118.8(6) yes
P15 . C240 C245 . 121.2(6) yes
C241 . C240 C245 . 119.995(4) yes
C240 . C241 C242 . 119.995(4) yes
C240 . C241 H2411 . 120.0 no
C242 . C241 H2411 . 120.1 no
C241 . C242 C243 . 119.995(4) yes
C241 . C242 H2421 . 120.0 no
C243 . C242 H2421 . 120.1 no
C242 . C243 C244 . 119.995(5) yes
C242 . C243 H2431 . 120.0 no
C244 . C243 H2431 . 120.1 no
C243 . C244 C245 . 119.995(4) yes
C243 . C244 H2441 . 120.0 no
C245 . C244 H2441 . 120.1 no
C244 . C245 C240 . 119.995(4) yes
C244 . C245 H2451 . 120.0 no
C240 . C245 H2451 . 120.1 no
Cd1 . O501 C502 . 113(2) yes
Cd1 . O501 H5011 . 122.9 no
C502 . O501 H5011 . 124.0 no
O501 . C502 C503 . 113.500(6) yes
O501 . C502 H5021 . 106.3 no
C503 . C502 H5021 . 108.1 no
O501 . C502 H5022 . 110.1 no
C503 . C502 H5022 . 109.3 no
H5021 . C502 H5022 . 109.5 no
C502 . C503 H5031 . 109.0 no
C502 . C503 H5032 . 110.3 no
H5031 . C503 H5032 . 109.5 no
C502 . C503 H5033 . 109.1 no
H5031 . C503 H5033 . 109.5 no
H5032 . C503 H5033 . 109.5 no
Cd1 . O511 C512 . 135(2) yes
Cd1 . O511 H5111 . 113.1 no
C512 . O511 H5111 . 112.1 no
O511 . C512 C513 . 113.500(6) yes
O511 . C512 H5121 . 109.8 no
C513 . C512 H5121 . 108.3 no
O511 . C512 H5122 . 107.4 no
C513 . C512 H5122 . 108.3 no
H5121 . C512 H5122 . 109.5 no
C512 . C513 H5131 . 109.8 no
C512 . C513 H5132 . 109.3 no
H5131 . C513 H5132 . 109.5 no
C512 . C513 H5133 . 109.3 no
H5131 . C513 H5133 . 109.5 no
H5132 . C513 H5133 . 109.5 no
Cd1 . O521 C522 . 134.4(16) yes
Cd1 . O521 H5211 . 112.7 no
C522 . O521 H5211 . 112.9 no
O521 . C522 C523 . 113.500(6) yes
O521 . C522 H5221 . 109.4 no
C523 . C522 H5221 . 108.7 no
O521 . C522 H5222 . 108.0 no
C523 . C522 H5222 . 107.7 no
H5221 . C522 H5222 . 109.5 no
C522 . C523 H5231 . 110.0 no
C522 . C523 H5232 . 108.7 no
H5231 . C523 H5232 . 109.5 no
C522 . C523 H5233 . 109.7 no
H5231 . C523 H5233 . 109.5 no
H5232 . C523 H5233 . 109.5 no

loop_
_geom_bond_atom_site_label_1
_geom_bond_atom_site_label_2
_geom_bond_site_symmetry_2
_geom_bond_distance
_geom_bond_publ_flag
Cd1 N12 7_645 2.289(4) yes
Cd1 N14 4_656 2.263(4) yes
Cd1 N10 6_564 2.257(4) yes
Cd1 N6 . 2.278(4) yes
Cd1 N8 . 2.278(4) yes
Cd1 O511 . 2.46(2) yes
Ag2 C5 5_655 2.038(6) yes
Ag2 C5 . 2.038(6) yes
Ag3 C7 . 2.037(6) yes
Ag3 C9 . 2.037(5) yes
Ag4 C11 . 2.039(5) yes
Ag4 C13 . 2.049(6) yes
C5 N6 . 1.111(7) yes
C7 N8 . 1.128(7) yes
C9 N10 . 1.121(7) yes
C11 N12 . 1.111(6) yes
C13 N14 . 1.100(7) yes
P15 N16 . 1.5437(10) yes
P15 C20 . 1.795(5) yes
P15 C30 . 1.754(12) yes
P15 C40 . 1.735(6) yes
P15 N16 . 1.5437(10) yes
P15 C30 . 1.754(12) yes
P15 C40 . 1.735(6) yes
P15 C220 . 1.788(10) yes
P15 N16 . 1.5437(10) yes
P15 C20 . 1.795(5) yes
P15 C40 . 1.735(6) yes
P15 C230 . 1.816(6) yes
P15 N16 . 1.5437(10) yes
P15 C40 . 1.735(6) yes
P15 C220 . 1.788(10) yes
P15 C230 . 1.816(6) yes
P15 N16 . 1.5437(10) yes
P15 C20 . 1.795(5) yes
P15 C30 . 1.754(12) yes
P15 C240 . 1.856(7) yes
P15 N16 . 1.5437(10) yes
P15 C30 . 1.754(12) yes
P15 C220 . 1.788(10) yes
P15 C240 . 1.856(7) yes
P15 N16 . 1.5437(10) yes
P15 C20 . 1.795(5) yes
P15 C230 . 1.816(6) yes
P15 C240 . 1.856(7) yes
P15 N16 . 1.5437(10) yes
P15 C220 . 1.788(10) yes
P15 C230 . 1.816(6) yes
P15 C240 . 1.856(7) yes
C20 C21 . 1.379(3) yes
C20 C25 . 1.381(3) yes
C21 C22 . 1.380(3) yes
C21 H211 . 0.950 no
C22 C23 . 1.381(3) yes
C22 H221 . 0.950 no
C23 C24 . 1.380(3) yes
C23 H231 . 0.950 no
C24 C25 . 1.379(3) yes
C24 H241 . 0.950 no
C25 H251 . 0.950 no
C30 C31 . 1.380(3) yes
C30 C35 . 1.379(3) yes
C31 C32 . 1.380(3) yes
C31 H311 . 0.950 no
C32 C33 . 1.378(3) yes
C32 H321 . 0.950 no
C33 C34 . 1.380(3) yes
C33 H331 . 0.950 no
C34 C35 . 1.379(3) yes
C34 H341 . 0.950 no
C35 H351 . 0.950 no
C40 C41 . 1.386(3) yes
C40 C45 . 1.389(3) yes
C41 C42 . 1.388(3) yes
C41 H411 . 0.950 no
C42 C43 . 1.389(3) yes
C42 H421 . 0.950 no
C43 C44 . 1.387(3) yes
C43 H431 . 0.950 no
C44 C45 . 1.387(3) yes
C44 H441 . 0.950 no
C45 H451 . 0.950 no
C220 C221 . 1.380(3) yes
C220 C225 . 1.379(3) yes
C221 C222 . 1.380(3) yes
C221 H2211 . 0.950 no
C222 C223 . 1.379(3) yes
C222 H2221 . 0.950 no
C223 C224 . 1.380(3) yes
C223 H2231 . 0.950 no
C224 C225 . 1.380(3) yes
C224 H2241 . 0.950 no
C225 H2251 . 0.950 no
C230 C231 . 1.379(3) yes
C230 C235 . 1.378(3) yes
C231 C232 . 1.380(3) yes
C231 H2311 . 0.950 no
C232 C233 . 1.377(3) yes
C232 H2321 . 0.950 no
C233 C234 . 1.380(3) yes
C233 H2331 . 0.950 no
C234 C235 . 1.379(3) yes
C234 H2341 . 0.950 no
C235 H2351 . 0.950 no
C240 C241 . 1.388(3) yes
C240 C245 . 1.387(3) yes
C241 C242 . 1.388(3) yes
C241 H2411 . 0.950 no
C242 C243 . 1.388(3) yes
C242 H2421 . 0.950 no
C243 C244 . 1.387(3) yes
C243 H2431 . 0.950 no
C244 C245 . 1.389(3) yes
C244 H2441 . 0.950 no
C245 H2451 . 0.950 no
O501 C502 . 1.433(5) yes
O501 H5011 . 0.950 no
C502 C503 . 1.490(5) yes
C502 H5021 . 0.950 no
C502 H5022 . 0.950 no
C503 H5031 . 0.950 no
C503 H5032 . 0.950 no
C503 H5033 . 0.950 no
O511 C512 . 1.433(5) yes
O511 H5111 . 0.950 no
C512 C513 . 1.494(5) yes
C512 H5121 . 0.950 no
C512 H5122 . 0.950 no
C513 H5131 . 0.950 no
C513 H5132 . 0.950 no
C513 H5133 . 0.950 no
O521 C522 . 1.431(5) yes
O521 H5211 . 0.950 no
C522 C523 . 1.494(5) yes
C522 H5221 . 0.950 no
C522 H5222 . 0.950 no
C523 H5231 . 0.950 no
C523 H5232 . 0.950 no
C523 H5233 . 0.950 no
